data_7120195
loop_
_publ_author_name
'Zheng, Haifeng'
'Xu, Chaoran'
'Wang, Yan'
'Kang, Tengfei'
'Liu, Xiaohua'
'Lin, Lili'
'Feng, Xiaoming'

_publ_section_title
;
 Catalytic Asymmetric [2+2] Cycloaddition between Quinones and Fulvenes
 and a Subsequent Stereoselective Isomerization to 2,3-Dihydrobenzofurans
;
_journal_name_full 'Chem. Commun.'
_journal_paper_doi 10.1039/C7CC03211K
_journal_year 2017
_chemical_absolute_configuration ad
_chemical_formula_moiety 'C20 H16 O4'
_chemical_formula_sum 'C20 H16 O4'
_chemical_formula_weight 320.33
_space_group_crystal_system monoclinic
_space_group_IT_number 5
_space_group_name_Hall 'C 2y'
_space_group_name_H-M_alt 'C 1 2 1'
_symmetry_space_group_name_Hall 'C 2y'
_symmetry_space_group_name_H-M 'C 1 2 1'
_atom_sites_solution_hydrogens geom
_audit_creation_date 2015-11-19
_audit_creation_method
;
Olex2 1.2
(compiled 2015.09.30 svn.r3233 for OlexSys, GUI svn.r5103)
;
_audit_update_record
;
2016-04-28 deposited with the CCDC.
2017-05-25 downloaded from the CCDC.
;
_cell_angle_alpha 90
_cell_angle_beta 92.962(2)
_cell_angle_gamma 90
_cell_formula_units_Z 4
_cell_length_a 16.8740(4)
_cell_length_b 8.2225(2)
_cell_length_c 11.5745(3)
_cell_measurement_reflns_used 4591
_cell_measurement_temperature 294.39(10)
_cell_measurement_theta_max 72.5400
_cell_measurement_theta_min 5.2630
_cell_volume 1603.78(7)
_computing_cell_refinement
;
CrysAlisPro, Agilent Technologies,
Version 1.171.37.35 (release 13-08-2014 CrysAlis171 .NET)
(compiled Aug 13 2014,18:06:01)
;
_computing_data_collection
;
CrysAlisPro, Agilent Technologies,
Version 1.171.37.35 (release 13-08-2014 CrysAlis171 .NET)
(compiled Aug 13 2014,18:06:01)
;
_computing_data_reduction
;
CrysAlisPro, Agilent Technologies,
Version 1.171.37.35 (release 13-08-2014 CrysAlis171 .NET)
(compiled Aug 13 2014,18:06:01)
;
_computing_molecular_graphics 'Olex2 (Dolomanov et al., 2009)'
_computing_publication_material 'Olex2 (Dolomanov et al., 2009)'
_computing_structure_refinement 'ShelXL (Sheldrick, 2015)'
_computing_structure_solution 'ShelXT (Sheldrick, 2015)'
_diffrn_ambient_environment air
_diffrn_ambient_temperature 294.39(10)
_diffrn_detector 'CCD plate'
_diffrn_detector_area_resol_mean 15.9595
_diffrn_detector_type EosS2
_diffrn_measured_fraction_theta_full 0.999
_diffrn_measured_fraction_theta_max 0.999
_diffrn_measurement_details
;
#__ type_ start__ end____ width___ exp.time_
  1 omega    7.00  108.00   1.0000    1.0000
omega____ theta____ kappa____ phi______ frames
    -       36.2921   19.0000  150.0000 101

#__ type_ start__ end____ width___ exp.time_
  2 omega  -32.00   54.00   1.0000    1.0000
omega____ theta____ kappa____ phi______ frames
    -       36.2921  -45.0000 -108.0000 86

#__ type_ start__ end____ width___ exp.time_
  3 omega  -31.00   53.00   1.0000    1.0000
omega____ theta____ kappa____ phi______ frames
    -       36.2921  -57.0000 -180.0000 84

#__ type_ start__ end____ width___ exp.time_
  4 omega   20.00  104.00   1.0000    1.0000
omega____ theta____ kappa____ phi______ frames
    -       36.2921   57.0000 -180.0000 84

#__ type_ start__ end____ width___ exp.time_
  5 omega   17.00  105.00   1.0000    1.0000
omega____ theta____ kappa____ phi______ frames
    -       36.2921   38.0000  150.0000 88

#__ type_ start__ end____ width___ exp.time_
  6 omega   23.00   90.00   1.0000    1.0000
omega____ theta____ kappa____ phi______ frames
    -       36.2921 -125.0000 -120.0000 67

#__ type_ start__ end____ width___ exp.time_
  7 omega   19.00  105.00   1.0000    1.0000
omega____ theta____ kappa____ phi______ frames
    -       36.2921   45.0000   42.0000 86

#__ type_ start__ end____ width___ exp.time_
  8 omega   23.00   90.00   1.0000    1.0000
omega____ theta____ kappa____ phi______ frames
    -       36.2921 -125.0000  -30.0000 67

#__ type_ start__ end____ width___ exp.time_
  9 omega   39.00  109.00   1.0000    2.0000
omega____ theta____ kappa____ phi______ frames
    -      108.0000  -94.0000 -150.0000 70

#__ type_ start__ end____ width___ exp.time_
 10 omega   40.00   98.00   1.0000    2.0000
omega____ theta____ kappa____ phi______ frames
    -      108.0000  -45.0000    0.0000 58

#__ type_ start__ end____ width___ exp.time_
 11 omega   91.00  176.00   1.0000    2.0000
omega____ theta____ kappa____ phi______ frames
    -      108.0000   45.0000   90.0000 85

#__ type_ start__ end____ width___ exp.time_
 12 omega   81.00  176.00   1.0000    2.0000
omega____ theta____ kappa____ phi______ frames
    -      108.0000   77.0000  120.0000 95

#__ type_ start__ end____ width___ exp.time_
 13 omega   87.00  178.00   1.0000    2.0000
omega____ theta____ kappa____ phi______ frames
    -      108.0000   30.0000  150.0000 91

#__ type_ start__ end____ width___ exp.time_
 14 omega   38.00  116.00   1.0000    2.0000
omega____ theta____ kappa____ phi______ frames
    -      108.0000 -111.0000   90.0000 78

#__ type_ start__ end____ width___ exp.time_
 15 omega   90.00  175.00   1.0000    2.0000
omega____ theta____ kappa____ phi______ frames
    -      108.0000   61.0000   60.0000 85

#__ type_ start__ end____ width___ exp.time_
 16 omega  100.00  178.00   1.0000    2.0000
omega____ theta____ kappa____ phi______ frames
    -      108.0000  111.0000 -120.0000 78

#__ type_ start__ end____ width___ exp.time_
 17 omega   90.00  175.00   1.0000    2.0000
omega____ theta____ kappa____ phi______ frames
    -      108.0000   61.0000  150.0000 85

#__ type_ start__ end____ width___ exp.time_
 18 omega   81.00  176.00   1.0000    2.0000
omega____ theta____ kappa____ phi______ frames
    -      108.0000   77.0000  150.0000 95

#__ type_ start__ end____ width___ exp.time_
 19 omega   81.00  176.00   1.0000    2.0000
omega____ theta____ kappa____ phi______ frames
    -      108.0000   77.0000   90.0000 95

#__ type_ start__ end____ width___ exp.time_
 20 omega   90.00  175.00   1.0000    2.0000
omega____ theta____ kappa____ phi______ frames
    -      108.0000   61.0000  -30.0000 85

#__ type_ start__ end____ width___ exp.time_
 21 omega   91.00  176.00   1.0000    2.0000
omega____ theta____ kappa____ phi______ frames
    -      108.0000   45.0000  150.0000 85

#__ type_ start__ end____ width___ exp.time_
 22 omega   91.00  117.00   1.0000    2.0000
omega____ theta____ kappa____ phi______ frames
    -      108.0000   61.0000 -180.0000 26

#__ type_ start__ end____ width___ exp.time_
 23 omega   90.00  116.00   1.0000    2.0000
omega____ theta____ kappa____ phi______ frames
    -      108.0000   61.0000   90.0000 26

#__ type_ start__ end____ width___ exp.time_
 24 omega   47.00   74.00   1.0000    2.0000
omega____ theta____ kappa____ phi______ frames
    -      108.0000  -94.0000  -90.0000 27

#__ type_ start__ end____ width___ exp.time_
 25 omega   81.00  107.00   1.0000    2.0000
omega____ theta____ kappa____ phi______ frames
    -      108.0000  -94.0000  -90.0000 26

#__ type_ start__ end____ width___ exp.time_
 26 omega   84.00  110.00   1.0000    2.0000
omega____ theta____ kappa____ phi______ frames
    -      108.0000   77.0000 -180.0000 26

#__ type_ start__ end____ width___ exp.time_
 27 omega  100.00  129.00   1.0000    2.0000
omega____ theta____ kappa____ phi______ frames
    -      108.0000   15.0000  150.0000 29

#__ type_ start__ end____ width___ exp.time_
 28 omega   88.00  149.00   1.0000    2.0000
omega____ theta____ kappa____ phi______ frames
    -      108.0000   30.0000 -150.0000 61

#__ type_ start__ end____ width___ exp.time_
 29 omega   90.00  116.00   1.0000    2.0000
omega____ theta____ kappa____ phi______ frames
    -      108.0000   61.0000  120.0000 26

#__ type_ start__ end____ width___ exp.time_
 30 omega   43.00   82.00   1.0000    2.0000
omega____ theta____ kappa____ phi______ frames
    -      108.0000  -45.0000 -108.0000 39

#__ type_ start__ end____ width___ exp.time_
 31 omega   92.00  118.00   1.0000    2.0000
omega____ theta____ kappa____ phi______ frames
    -      108.0000   30.0000 -180.0000 26

#__ type_ start__ end____ width___ exp.time_
 32 omega   88.00  114.00   1.0000    2.0000
omega____ theta____ kappa____ phi______ frames
    -      108.0000   30.0000  120.0000 26

#__ type_ start__ end____ width___ exp.time_
 33 omega   71.00   99.00   1.0000    2.0000
omega____ theta____ kappa____ phi______ frames
    -      108.0000   15.0000 -150.0000 28

#__ type_ start__ end____ width___ exp.time_
 34 omega  114.00  175.00   1.0000    2.0000
omega____ theta____ kappa____ phi______ frames
    -      108.0000   77.0000   30.0000 61
;
_diffrn_measurement_device 'four-circle diffractometer'
_diffrn_measurement_device_type 'New Gemini, Dual, Cu at zero, EosS2'
_diffrn_measurement_method '\w scans'
_diffrn_orient_matrix_UB_11 0.0052628000
_diffrn_orient_matrix_UB_12 0.0936865000
_diffrn_orient_matrix_UB_13 -0.1145816000
_diffrn_orient_matrix_UB_21 0.0863404000
_diffrn_orient_matrix_UB_22 -0.0576365000
_diffrn_orient_matrix_UB_23 -0.0088783000
_diffrn_orient_matrix_UB_31 -0.0295882000
_diffrn_orient_matrix_UB_32 -0.1516655000
_diffrn_orient_matrix_UB_33 -0.0674929000
_diffrn_radiation_monochromator graphite
_diffrn_radiation_probe x-ray
_diffrn_radiation_type CuK\a
_diffrn_radiation_wavelength 1.54184
_diffrn_reflns_av_R_equivalents 0.0293
_diffrn_reflns_av_unetI/netI 0.0288
_diffrn_reflns_Laue_measured_fraction_full 0.999
_diffrn_reflns_Laue_measured_fraction_max 0.999
_diffrn_reflns_limit_h_max 19
_diffrn_reflns_limit_h_min -20
_diffrn_reflns_limit_k_max 9
_diffrn_reflns_limit_k_min -9
_diffrn_reflns_limit_l_max 13
_diffrn_reflns_limit_l_min -13
_diffrn_reflns_number 8300
_diffrn_reflns_point_group_measured_fraction_full 0.972
_diffrn_reflns_point_group_measured_fraction_max 0.972
_diffrn_reflns_theta_full 67.076
_diffrn_reflns_theta_max 67.076
_diffrn_reflns_theta_min 5.250
_diffrn_source 'Enhance (Cu) X-ray Source'
_exptl_absorpt_coefficient_mu 0.754
_exptl_absorpt_correction_T_max 1.00000
_exptl_absorpt_correction_T_min 0.70586
_exptl_absorpt_correction_type multi-scan
_exptl_absorpt_process_details
;
CrysAlisPro, Agilent Technologies,
Version 1.171.37.35 (release 13-08-2014 CrysAlis171 .NET)
(compiled Aug 13 2014,18:06:01)
Empirical absorption correction using spherical harmonics,
 implemented in SCALE3 ABSPACK scaling algorithm.
;
_exptl_crystal_colour 'clear yellowish yellow'
_exptl_crystal_colour_lustre clear
_exptl_crystal_colour_modifier yellowish
_exptl_crystal_colour_primary yellow
_exptl_crystal_density_diffrn 1.327
_exptl_crystal_F_000 672
_exptl_crystal_size_max 0.8
_exptl_crystal_size_mid 0.5
_exptl_crystal_size_min 0.2
_refine_diff_density_max 0.418
_refine_diff_density_min -0.236
_refine_diff_density_rms 0.057
_refine_ls_abs_structure_details
;
 Flack x determined using 1166 quotients [(I+)-(I-)]/[(I+)+(I-)]
 (Parsons, Flack and Wagner, Acta Cryst. B69 (2013) 249-259).
;
_refine_ls_abs_structure_Flack -0.08(12)
_refine_ls_extinction_method none
_refine_ls_goodness_of_fit_ref 1.074
_refine_ls_hydrogen_treatment constr
_refine_ls_matrix_type full
_refine_ls_number_parameters 218
_refine_ls_number_reflns 2782
_refine_ls_number_restraints 1
_refine_ls_restrained_S_all 1.074
_refine_ls_R_factor_all 0.0517
_refine_ls_R_factor_gt 0.0508
_refine_ls_shift/su_max 0.000
_refine_ls_shift/su_mean 0.000
_refine_ls_structure_factor_coef Fsqd
_refine_ls_weighting_details 'w=1/[\s^2^(Fo^2^)+(0.1030P)^2^+0.0640P] where P=(Fo^2^+2Fc^2^)/3'
_refine_ls_weighting_scheme calc
_refine_ls_wR_factor_gt 0.1295
_refine_ls_wR_factor_ref 0.1316
_reflns_Friedel_coverage 0.809
_reflns_Friedel_fraction_full 0.940
_reflns_Friedel_fraction_max 0.940
_reflns_number_gt 2700
_reflns_number_total 2782
_reflns_threshold_expression 'I > 2\s(I)'
_cod_data_source_file c7cc03211k2.cif
_cod_data_source_block fxm-1118-2
_cod_original_cell_volume 1603.79(7)
_cod_database_code 7120195
_shelx_space_group_comment
;
The symmetry employed for this shelxl refinement is uniquely defined
by the following loop, which should always be used as a source of
symmetry information in preference to the above space-group names.
They are only intended as comments.
;
_reflns_odcompleteness_completeness 99.94
_reflns_odcompleteness_iscentric 1
_reflns_odcompleteness_theta 66.97
_olex2_refinement_description
;
1. Fixed Uiso
 At 1.2 times of:
  All C(H) groups
 At 1.5 times of:
  All C(H,H,H) groups
2.a Ternary CH refined with riding coordinates:
 C007(H007), C00B(H00B), C00I(H00I)
2.b Aromatic/amide H refined with riding coordinates:
 C00C(H00C), C00D(H00D), C00E(H00E), C00G(H00G), C00H(H00H), C00J(H00J),
 C00K(H00K), C00M(H00M), C00N(H00N), C00O(H00O)
2.c Idealised Me refined as rotating group:
 C00L(H00A,H00F,H00L)
;
_shelx_shelxl_version_number 2014/7
_olex2_date_sample_data_collection 2015-11-19
_olex2_submission_special_instructions 'No special instructions were received'

loop_
_space_group_symop_operation_xyz
'x, y, z'
'-x, y, -z'
'x+1/2, y+1/2, z'
'-x+1/2, y+1/2, -z'

loop_
_atom_site_label
_atom_site_type_symbol
_atom_site_fract_x
_atom_site_fract_y
_atom_site_fract_z
_atom_site_U_iso_or_equiv
_atom_site_adp_type
_atom_site_occupancy
_atom_site_site_symmetry_order
_atom_site_calc_flag
_atom_site_refinement_flags_posn
O001 O 0.32190(12) 0.3275(3) 0.05715(17) 0.0516(5) Uani 1 1 d .
O002 O 0.31489(16) 0.7284(3) 0.2844(2) 0.0653(6) Uani 1 1 d .
O003 O 0.36834(19) 0.0869(3) 0.1178(3) 0.0774(8) Uani 1 1 d .
O004 O 0.53474(15) 0.3177(4) 0.1417(3) 0.0834(8) Uani 1 1 d .
C005 C 0.36405(15) 0.2291(4) 0.1282(3) 0.0463(6) Uani 1 1 d .
C006 C 0.48044(16) 0.4031(4) 0.1670(3) 0.0519(7) Uani 1 1 d .
C007 C 0.36045(14) 0.4567(3) 0.2875(2) 0.0381(5) Uani 1 1 d .
H007 H 0.3053 0.4210 0.2921 0.046 Uiso 1 1 calc R
C008 C 0.36123(15) 0.3593(3) 0.5013(2) 0.0467(6) Uani 1 1 d .
C009 C 0.36295(16) 0.6321(3) 0.2526(2) 0.0435(6) Uani 1 1 d .
C00A C 0.40798(14) 0.3296(3) 0.2212(2) 0.0422(6) Uani 1 1 d .
C00B C 0.41023(14) 0.4072(3) 0.4018(2) 0.0412(6) Uani 1 1 d .
H00B H 0.4553 0.4786 0.4223 0.049 Uiso 1 1 calc R
C00C C 0.33957(16) 0.4418(4) 0.5945(2) 0.0516(7) Uani 1 1 d .
H00C H 0.3059 0.3847 0.6410 0.062 Uiso 1 1 calc R
C00D C 0.48166(18) 0.5789(4) 0.1448(3) 0.0554(7) Uani 1 1 d .
H00D H 0.5225 0.6201 0.1025 0.066 Uiso 1 1 calc R
C00E C 0.42785(19) 0.6833(4) 0.1816(2) 0.0542(7) Uani 1 1 d .
H00E H 0.4317 0.7924 0.1615 0.065 Uiso 1 1 calc R
C00F C 0.35929(15) 0.6053(4) 0.6362(2) 0.0470(6) Uani 1 1 d .
C00G C 0.3969(2) 0.9115(5) 0.7339(3) 0.0638(8) Uani 1 1 d .
H00G H 0.4101 1.0120 0.7662 0.077 Uiso 1 1 calc R
C00H C 0.40334(17) 0.7198(4) 0.5781(2) 0.0509(6) Uani 1 1 d .
H00H H 0.4200 0.6949 0.5048 0.061 Uiso 1 1 calc R
C00I C 0.43198(17) 0.2473(3) 0.3390(3) 0.0495(7) Uani 1 1 d .
H00I H 0.4879 0.2154 0.3486 0.059 Uiso 1 1 calc R
C00J C 0.33337(18) 0.6532(5) 0.7448(3) 0.0591(8) Uani 1 1 d .
H00J H 0.3031 0.5811 0.7860 0.071 Uiso 1 1 calc R
C00K C 0.4229(2) 0.8688(4) 0.6261(3) 0.0576(7) Uani 1 1 d .
H00K H 0.4537 0.9412 0.5861 0.069 Uiso 1 1 calc R
C00L C 0.2820(2) 0.2518(5) -0.0425(3) 0.0638(9) Uani 1 1 d .
H00A H 0.3203 0.2231 -0.0975 0.096 Uiso 1 1 calc GR
H00F H 0.2442 0.3264 -0.0775 0.096 Uiso 1 1 calc GR
H00L H 0.2551 0.1555 -0.0187 0.096 Uiso 1 1 calc GR
C00M C 0.3744(2) 0.1294(4) 0.3877(3) 0.0617(8) Uani 1 1 d .
H00M H 0.3653 0.0251 0.3590 0.074 Uiso 1 1 calc R
C00N C 0.3382(2) 0.1912(4) 0.4759(3) 0.0586(8) Uani 1 1 d .
H00N H 0.3018 0.1338 0.5177 0.070 Uiso 1 1 calc R
C00O C 0.3515(2) 0.8036(5) 0.7920(3) 0.0651(9) Uani 1 1 d .
H00O H 0.3328 0.8319 0.8635 0.078 Uiso 1 1 calc R

loop_
_atom_site_aniso_label
_atom_site_aniso_U_11
_atom_site_aniso_U_22
_atom_site_aniso_U_33
_atom_site_aniso_U_23
_atom_site_aniso_U_13
_atom_site_aniso_U_12
O001 0.0552(10) 0.0480(12) 0.0494(10) -0.0083(9) -0.0173(8) 0.0000(9)
O002 0.0849(15) 0.0467(12) 0.0640(13) 0.0019(10) 0.0029(11) 0.0219(12)
O003 0.108(2) 0.0401(15) 0.0811(17) -0.0118(11) -0.0261(14) 0.0024(12)
O004 0.0593(14) 0.0847(19) 0.108(2) -0.0159(17) 0.0182(14) 0.0115(13)
C005 0.0498(13) 0.0384(16) 0.0498(14) -0.0057(10) -0.0054(11) -0.0004(11)
C006 0.0453(13) 0.0582(17) 0.0514(14) -0.0115(12) -0.0058(11) 0.0002(12)
C007 0.0375(11) 0.0359(13) 0.0397(11) -0.0001(9) -0.0103(9) 0.0001(9)
C008 0.0436(12) 0.0451(15) 0.0497(14) 0.0111(11) -0.0146(11) -0.0069(10)
C009 0.0552(14) 0.0382(14) 0.0356(11) -0.0002(10) -0.0131(9) 0.0041(11)
C00A 0.0418(12) 0.0371(14) 0.0461(13) -0.0040(11) -0.0118(10) 0.0053(10)
C00B 0.0387(11) 0.0399(14) 0.0433(12) 0.0030(10) -0.0138(9) -0.0025(9)
C00C 0.0477(14) 0.0610(19) 0.0453(13) 0.0141(13) -0.0047(11) -0.0093(13)
C00D 0.0501(14) 0.064(2) 0.0509(15) 0.0024(13) -0.0042(12) -0.0164(13)
C00E 0.0675(17) 0.0447(16) 0.0490(14) 0.0039(12) -0.0103(12) -0.0099(12)
C00F 0.0407(12) 0.0552(17) 0.0442(13) 0.0073(11) -0.0059(10) 0.0025(10)
C00G 0.0703(19) 0.0574(19) 0.0629(18) -0.0071(14) -0.0048(15) 0.0134(15)
C00H 0.0590(15) 0.0529(17) 0.0406(12) 0.0063(11) -0.0003(11) 0.0012(13)
C00I 0.0503(13) 0.0412(15) 0.0551(15) 0.0014(11) -0.0175(11) 0.0093(11)
C00J 0.0494(14) 0.078(2) 0.0506(15) 0.0072(15) 0.0040(11) 0.0007(14)
C00K 0.0687(18) 0.0477(17) 0.0560(16) 0.0075(12) -0.0004(13) -0.0008(13)
C00L 0.0656(17) 0.073(2) 0.0510(16) -0.0132(14) -0.0139(14) -0.0132(16)
C00M 0.079(2) 0.0370(15) 0.0660(18) 0.0083(13) -0.0255(15) -0.0041(14)
C00N 0.0668(17) 0.0495(18) 0.0575(16) 0.0147(14) -0.0162(14) -0.0145(14)
C00O 0.0632(18) 0.079(2) 0.0539(16) -0.0093(16) 0.0071(14) 0.0125(16)

loop_
_atom_type_symbol
_atom_type_description
_atom_type_scat_dispersion_real
_atom_type_scat_dispersion_imag
_atom_type_scat_source
C C 0.0181 0.0091 'International Tables Vol C Tables 4.2.6.8 and 6.1.1.4'
H H 0.0000 0.0000 'International Tables Vol C Tables 4.2.6.8 and 6.1.1.4'
O O 0.0492 0.0322 'International Tables Vol C Tables 4.2.6.8 and 6.1.1.4'

loop_
_geom_angle_atom_site_label_1
_geom_angle_atom_site_label_2
_geom_angle_atom_site_label_3
_geom_angle
C005 O001 C00L 116.3(3)
O001 C005 C00A 109.4(2)
O003 C005 O001 124.9(3)
O003 C005 C00A 125.6(3)
O004 C006 C00A 120.4(3)
O004 C006 C00D 120.9(3)
C00D C006 C00A 118.7(3)
C009 C007 H007 110.0
C009 C007 C00A 119.6(2)
C009 C007 C00B 116.8(2)
C00A C007 H007 110.0
C00A C007 C00B 88.53(18)
C00B C007 H007 110.0
C00C C008 C00B 131.8(3)
C00C C008 C00N 124.1(3)
C00N C008 C00B 104.1(3)
O002 C009 C007 121.5(3)
O002 C009 C00E 121.1(3)
C00E C009 C007 117.4(2)
C005 C00A C006 107.2(2)
C005 C00A C007 118.2(2)
C005 C00A C00I 118.7(2)
C006 C00A C007 112.5(2)
C006 C00A C00I 110.7(2)
C007 C00A C00I 88.72(19)
C007 C00B H00B 114.9
C008 C00B C007 114.7(2)
C008 C00B H00B 114.9
C008 C00B C00I 106.8(2)
C00I C00B C007 87.40(18)
C00I C00B H00B 114.9
C008 C00C H00C 114.2
C008 C00C C00F 131.6(2)
C00F C00C H00C 114.2
C006 C00D H00D 117.9
C00E C00D C006 124.1(3)
C00E C00D H00D 117.9
C009 C00E H00E 118.8
C00D C00E C009 122.3(3)
C00D C00E H00E 118.8
C00H C00F C00C 125.5(3)
C00H C00F C00J 116.1(3)
C00J C00F C00C 118.4(3)
C00K C00G H00G 120.4
C00O C00G H00G 120.4
C00O C00G C00K 119.2(3)
C00F C00H H00H 119.1
C00K C00H C00F 121.9(3)
C00K C00H H00H 119.1
C00A C00I H00I 115.0
C00B C00I C00A 89.13(18)
C00B C00I H00I 115.0
C00M C00I C00A 117.7(2)
C00M C00I C00B 101.3(2)
C00M C00I H00I 115.0
C00F C00J H00J 118.9
C00O C00J C00F 122.1(3)
C00O C00J H00J 118.9
C00G C00K H00K 119.8
C00H C00K C00G 120.4(3)
C00H C00K H00K 119.8
O001 C00L H00A 109.5
O001 C00L H00F 109.5
O001 C00L H00L 109.5
H00A C00L H00F 109.5
H00A C00L H00L 109.5
H00F C00L H00L 109.5
C00I C00M H00M 123.9
C00N C00M C00I 112.1(3)
C00N C00M H00M 123.9
C008 C00N H00N 123.5
C00M C00N C008 113.1(3)
C00M C00N H00N 123.5
C00G C00O C00J 120.2(3)
C00G C00O H00O 119.9
C00J C00O H00O 119.9

loop_
_geom_bond_atom_site_label_1
_geom_bond_atom_site_label_2
_geom_bond_distance
O001 C005 1.333(4)
O001 C00L 1.446(3)
O002 C009 1.204(4)
O003 C005 1.178(4)
O004 C006 1.202(4)
C005 C00A 1.519(3)
C006 C00A 1.528(4)
C006 C00D 1.469(5)
C007 H007 0.9800
C007 C009 1.499(4)
C007 C00A 1.545(3)
C007 C00B 1.582(3)
C008 C00B 1.505(4)
C008 C00C 1.341(4)
C008 C00N 1.461(4)
C009 C00E 1.465(4)
C00A C00I 1.556(4)
C00B H00B 0.9800
C00B C00I 1.556(4)
C00C H00C 0.9300
C00C C00F 1.461(5)
C00D H00D 0.9300
C00D C00E 1.335(5)
C00E H00E 0.9300
C00F C00H 1.394(4)
C00F C00J 1.407(4)
C00G H00G 0.9300
C00G C00K 1.389(5)
C00G C00O 1.371(6)
C00H H00H 0.9300
C00H C00K 1.378(5)
C00I H00I 0.9800
C00I C00M 1.503(5)
C00J H00J 0.9300
C00J C00O 1.381(6)
C00K H00K 0.9300
C00L H00A 0.9600
C00L H00F 0.9600
C00L H00L 0.9600
C00M H00M 0.9300
C00M C00N 1.318(6)
C00N H00N 0.9300
C00O H00O 0.9300

loop_
_geom_torsion_atom_site_label_1
_geom_torsion_atom_site_label_2
_geom_torsion_atom_site_label_3
_geom_torsion_atom_site_label_4
_geom_torsion
O001 C005 C00A C006 -78.5(3)
O001 C005 C00A C007 49.9(3)
O001 C005 C00A C00I 155.2(2)
O002 C009 C00E C00D -179.6(3)
O003 C005 C00A C006 99.2(4)
O003 C005 C00A C007 -132.4(3)
O003 C005 C00A C00I -27.1(5)
O004 C006 C00A C005 -69.4(4)
O004 C006 C00A C007 158.9(3)
O004 C006 C00A C00I 61.4(4)
O004 C006 C00D C00E -172.5(3)
C005 C00A C00I C00B -140.8(2)
C005 C00A C00I C00M -38.4(4)
C006 C00A C00I C00B 94.7(2)
C006 C00A C00I C00M -163.0(3)
C006 C00D C00E C009 2.3(4)
C007 C009 C00E C00D 2.4(4)
C007 C00A C00I C00B -18.99(19)
C007 C00A C00I C00M 83.4(3)
C007 C00B C00I C00A 18.55(19)
C007 C00B C00I C00M -99.6(2)
C008 C00B C00I C00A 133.6(2)
C008 C00B C00I C00M 15.5(2)
C008 C00C C00F C00H 5.3(5)
C008 C00C C00F C00J -173.7(3)
C009 C007 C00A C005 -98.8(3)
C009 C007 C00A C006 27.0(3)
C009 C007 C00A C00I 139.0(2)
C009 C007 C00B C008 111.3(3)
C009 C007 C00B C00I -141.5(2)
C00A C006 C00D C00E 8.5(4)
C00A C007 C009 O002 164.1(2)
C00A C007 C009 C00E -18.0(3)
C00A C007 C00B C008 -126.0(2)
C00A C007 C00B C00I -18.7(2)
C00A C00I C00M C00N -106.0(3)
C00B C007 C009 O002 -91.2(3)
C00B C007 C009 C00E 86.7(3)
C00B C007 C00A C005 140.8(2)
C00B C007 C00A C006 -93.3(2)
C00B C007 C00A C00I 18.66(19)
C00B C008 C00C C00F -3.8(5)
C00B C008 C00N C00M 8.5(3)
C00B C00I C00M C00N -10.9(3)
C00C C008 C00B C007 -99.2(3)
C00C C008 C00B C00I 165.8(3)
C00C C008 C00N C00M -172.1(3)
C00C C00F C00H C00K -176.6(3)
C00C C00F C00J C00O 178.1(3)
C00D C006 C00A C005 109.5(3)
C00D C006 C00A C007 -22.1(3)
C00D C006 C00A C00I -119.6(3)
C00F C00H C00K C00G -1.9(5)
C00F C00J C00O C00G -0.8(5)
C00H C00F C00J C00O -1.0(4)
C00I C00M C00N C008 1.9(4)
C00J C00F C00H C00K 2.4(4)
C00K C00G C00O C00J 1.4(5)
C00L O001 C005 O003 -3.0(5)
C00L O001 C005 C00A 174.7(2)
C00N C008 C00B C007 80.1(3)
C00N C008 C00B C00I -14.8(3)
C00N C008 C00C C00F 177.0(3)
C00O C00G C00K C00H 0.0(5)
